data_2218595
loop_
_publ_author_name
'Yao, Sumei'

_publ_section_title
;
 <i>N</i>,<i>N</i>'-Dimethoxy-<i>N</i>,<i>N</i>'-dimethylsuccinamide
;
_journal_coeditor_code AT2577
_journal_issue 7
_journal_name_full 'Acta Crystallographica Section E'
_journal_page_first o1315
_journal_paper_doi 10.1107/S1600536808018369
_journal_volume 64
_journal_year 2008
_chemical_formula_iupac 'C8 H16 N2 O4'
_chemical_formula_moiety 'C8 H16 N2 O4'
_chemical_formula_sum 'C8 H16 N2 O4'
_chemical_formula_weight 204.23
_chemical_name_systematic
;
<i>N</i>,<i>N</i>'-Dimethoxy-<i>N</i>,<i>N</i>'-dimethylsuccinamide
;
_space_group_IT_number 14
_symmetry_cell_setting monoclinic
_symmetry_space_group_name_Hall '-P 2ybc'
_symmetry_space_group_name_H-M 'P 1 21/c 1'
_atom_sites_solution_hydrogens geom
_atom_sites_solution_primary direct
_atom_sites_solution_secondary difmap
_audit_creation_method SHELXL-97
_cell_angle_alpha 90.00
_cell_angle_beta 98.485(5)
_cell_angle_gamma 90.00
_cell_formula_units_Z 2
_cell_length_a 4.2645(15)
_cell_length_b 11.152(4)
_cell_length_c 11.165(4)
_cell_measurement_reflns_used 925
_cell_measurement_temperature 296(2)
_cell_measurement_theta_max 26.62
_cell_measurement_theta_min 2.60
_cell_volume 525.2(3)
_computing_cell_refinement 'SMART (Bruker, 2001)'
_computing_data_collection 'SMART (Bruker, 2001)'
_computing_data_reduction 'SAINT-Plus (Bruker, 2001)'
_computing_molecular_graphics 'PLATON (Spek, 2003)'
_computing_publication_material 'PLATON (Spek, 2003)'
_computing_structure_refinement 'SHELXL97 (Sheldrick, 2008)'
_computing_structure_solution 'SHELXS97 (Sheldrick, 2008)'
_diffrn_ambient_temperature 296(2)
_diffrn_measured_fraction_theta_full 0.991
_diffrn_measured_fraction_theta_max 0.991
_diffrn_measurement_device_type 'Bruker SMART APEX CCD area-detector'
_diffrn_measurement_method '\f and \w'
_diffrn_radiation_monochromator graphite
_diffrn_radiation_source 'fine-focus sealed tube'
_diffrn_radiation_type MoK\a
_diffrn_radiation_wavelength 0.71073
_diffrn_reflns_av_R_equivalents 0.0151
_diffrn_reflns_av_sigmaI/netI 0.0174
_diffrn_reflns_limit_h_max 5
_diffrn_reflns_limit_h_min -5
_diffrn_reflns_limit_k_max 13
_diffrn_reflns_limit_k_min -9
_diffrn_reflns_limit_l_max 11
_diffrn_reflns_limit_l_min -13
_diffrn_reflns_number 2116
_diffrn_reflns_theta_full 25.00
_diffrn_reflns_theta_max 25.00
_diffrn_reflns_theta_min 2.60
_exptl_absorpt_coefficient_mu 0.103
_exptl_absorpt_correction_T_max 0.9867
_exptl_absorpt_correction_T_min 0.9796
_exptl_absorpt_correction_type multi-scan
_exptl_absorpt_process_details '(SADABS; Sheldrick, 2001)'
_exptl_crystal_colour Yellow
_exptl_crystal_density_diffrn 1.291
_exptl_crystal_density_method 'not measured'
_exptl_crystal_description Block
_exptl_crystal_F_000 220
_exptl_crystal_size_max 0.20
_exptl_crystal_size_mid 0.16
_exptl_crystal_size_min 0.13
_refine_diff_density_max 0.254
_refine_diff_density_min -0.236
_refine_ls_extinction_method none
_refine_ls_goodness_of_fit_ref 1.008
_refine_ls_hydrogen_treatment constr
_refine_ls_matrix_type full
_refine_ls_number_parameters 64
_refine_ls_number_reflns 909
_refine_ls_number_restraints 0
_refine_ls_restrained_S_all 1.008
_refine_ls_R_factor_all 0.0618
_refine_ls_R_factor_gt 0.0548
_refine_ls_shift/su_max 0.000
_refine_ls_shift/su_mean 0.000
_refine_ls_structure_factor_coef Fsqd
_refine_ls_weighting_details 'calc w=1/[\s^2^(Fo^2^)+(0.117P)^2^+0.1547P] where P=(Fo^2^+2Fc^2^)/3'
_refine_ls_weighting_scheme calc
_refine_ls_wR_factor_gt 0.1664
_refine_ls_wR_factor_ref 0.1737
_reflns_number_gt 776
_reflns_number_total 909
_reflns_threshold_expression I>2\s(I)
_cod_data_source_file at2577.cif
_cod_data_source_block I
_cod_original_sg_symbol_H-M 'P 21/c'
_cod_database_code 2218595
_cod_database_fobs_code 2218595

loop_
_symmetry_equiv_pos_as_xyz
'x, y, z'
'-x, y+1/2, -z+1/2'
'-x, -y, -z'
'x, -y-1/2, z-1/2'

loop_
_atom_site_type_symbol
_atom_site_label
_atom_site_fract_x
_atom_site_fract_y
_atom_site_fract_z
_atom_site_U_iso_or_equiv
_atom_site_adp_type
_atom_site_calc_flag
_atom_site_refinement_flags
_atom_site_occupancy
O O1 0.2198(3) 0.51856(11) 0.21773(11) 0.0633(4) Uani d . 1
O O2 0.4066(3) 0.76550(10) 0.05213(10) 0.0498(3) Uani d . 1
N N1 0.3748(4) 0.69395(13) 0.15260(12) 0.0525(4) Uani d . 1
C C1 0.2269(4) 0.58794(14) 0.13325(15) 0.0434(4) Uani d . 1
C C2 0.0721(4) 0.56191(14) 0.00580(15) 0.0452(4) Uani d . 1
H H2A 0.2289 0.5689 -0.0485 0.054 Uiso calc R 1
H H2B -0.0920 0.6210 -0.0183 0.054 Uiso calc R 1
C C3 0.2116(5) 0.87038(16) 0.0512(2) 0.0643(6) Uani d . 1
H H3A 0.2351 0.9186 -0.0181 0.096 Uiso calc R 1
H H3B 0.2754 0.9159 0.1237 0.096 Uiso calc R 1
H H3C -0.0061 0.8468 0.0475 0.096 Uiso calc R 1
C C4 0.5720(5) 0.72712(18) 0.26424(17) 0.0616(5) Uani d . 1
H H4A 0.5347 0.6728 0.3274 0.092 Uiso calc R 1
H H4B 0.5214 0.8073 0.2861 0.092 Uiso calc R 1
H H4C 0.7910 0.7232 0.2535 0.092 Uiso calc R 1

loop_
_atom_site_aniso_label
_atom_site_aniso_U_11
_atom_site_aniso_U_22
_atom_site_aniso_U_33
_atom_site_aniso_U_12
_atom_site_aniso_U_13
_atom_site_aniso_U_23
O1 0.0974(10) 0.0429(6) 0.0457(7) -0.0074(6) -0.0023(6) 0.0066(5)
O2 0.0637(7) 0.0412(6) 0.0458(7) -0.0059(5) 0.0127(5) 0.0014(5)
N1 0.0754(9) 0.0421(7) 0.0376(8) -0.0108(7) 0.0004(7) -0.0014(6)
C1 0.0550(9) 0.0329(7) 0.0413(9) 0.0029(6) 0.0035(7) 0.0003(7)
C2 0.0568(9) 0.0341(8) 0.0425(9) -0.0008(7) 0.0003(7) -0.0004(7)
C3 0.0740(12) 0.0423(10) 0.0760(13) -0.0006(8) 0.0094(10) 0.0030(9)
C4 0.0767(12) 0.0605(11) 0.0445(10) -0.0137(9) -0.0015(9) -0.0093(9)

loop_
_atom_type_symbol
_atom_type_description
_atom_type_scat_dispersion_real
_atom_type_scat_dispersion_imag
_atom_type_scat_source
C C 0.0033 0.0016 'International Tables Vol C Tables 4.2.6.8 and 6.1.1.4'
H H 0.0000 0.0000 'International Tables Vol C Tables 4.2.6.8 and 6.1.1.4'
N N 0.0061 0.0033 'International Tables Vol C Tables 4.2.6.8 and 6.1.1.4'
O O 0.0106 0.0060 'International Tables Vol C Tables 4.2.6.8 and 6.1.1.4'

loop_
_geom_angle_atom_site_label_1
_geom_angle_atom_site_label_2
_geom_angle_atom_site_label_3
_geom_angle_site_symmetry_1
_geom_angle_site_symmetry_3
_geom_angle
N1 O2 C3 . . 110.25(13)
C1 N1 O2 . . 118.16(13)
C1 N1 C4 . . 124.34(15)
O2 N1 C4 . . 115.63(14)
O1 C1 N1 . . 119.82(15)
O1 C1 C2 . . 123.31(15)
N1 C1 C2 . . 116.87(14)
C1 C2 C2 . 3_565 111.95(17)
C1 C2 H2A . . 109.2
C2 C2 H2A 3_565 . 109.2
C1 C2 H2B . . 109.2
C2 C2 H2B 3_565 . 109.2
H2A C2 H2B . . 107.9
O2 C3 H3A . . 109.5
O2 C3 H3B . . 109.5
H3A C3 H3B . . 109.5
O2 C3 H3C . . 109.5
H3A C3 H3C . . 109.5
H3B C3 H3C . . 109.5
N1 C4 H4A . . 109.5
N1 C4 H4B . . 109.5
H4A C4 H4B . . 109.5
N1 C4 H4C . . 109.5
H4A C4 H4C . . 109.5
H4B C4 H4C . . 109.5

loop_
_geom_bond_atom_site_label_1
_geom_bond_atom_site_label_2
_geom_bond_site_symmetry_2
_geom_bond_distance
O1 C1 . 1.2238(19)
O2 N1 . 1.3994(18)
O2 C3 . 1.434(2)
N1 C1 . 1.342(2)
N1 C4 . 1.445(2)
C1 C2 . 1.506(2)
C2 C2 3_565 1.510(3)
C2 H2A . 0.9700
C2 H2B . 0.9700
C3 H3A . 0.9600
C3 H3B . 0.9600
C3 H3C . 0.9600
C4 H4A . 0.9600
C4 H4B . 0.9600
C4 H4C . 0.9600

loop_
_geom_torsion_atom_site_label_1
_geom_torsion_atom_site_label_2
_geom_torsion_atom_site_label_3
_geom_torsion_atom_site_label_4
_geom_torsion_site_symmetry_4
_geom_torsion
C3 O2 N1 C1 . 110.95(17)
C3 O2 N1 C4 . -83.94(19)
O2 N1 C1 O1 . 173.52(15)
C4 N1 C1 O1 . 9.8(3)
O2 N1 C1 C2 . -7.3(2)
C4 N1 C1 C2 . -171.05(17)
O1 C1 C2 C2 3_565 -3.6(3)
N1 C1 C2 C2 3_565 177.24(18)
